data_4064307
loop_
_publ_author_name
'Siwatch, Rahul Kumar'
'Kundu, Subrata'
'Kumar, Dinesh'
'Nagendran, Selvarajan'

_publ_section_title
;
 Bulky Aminotroponiminate-Stabilized Germylene Monochloride and Its Alkyne
 Derivatives
;
_journal_issue 7
_journal_name_full Organometallics
_journal_page_first 1998
_journal_paper_doi 10.1021/om200035z
_journal_volume 30
_journal_year 2011
_chemical_formula_moiety 'C15 H23 Cl Ge N2'
_chemical_formula_sum 'C15 H23 Cl Ge N2'
_chemical_formula_weight 339.41
_chemical_name_systematic
; 
 ? 
;
_space_group_IT_number 19
_symmetry_cell_setting orthorhombic
_symmetry_space_group_name_Hall 'P 2ac 2ab'
_symmetry_space_group_name_H-M 'P 21 21 21'
_atom_sites_solution_hydrogens geom
_atom_sites_solution_primary direct
_atom_sites_solution_secondary difmap
_cell_angle_alpha 90.00
_cell_angle_beta 90.00
_cell_angle_gamma 90.00
_cell_formula_units_Z 4
_cell_length_a 9.5032(13)
_cell_length_b 9.9859(14)
_cell_length_c 16.714(2)
_cell_measurement_reflns_used 3348
_cell_measurement_temperature 100(2)
_cell_measurement_theta_max 27.61
_cell_measurement_theta_min 2.44
_cell_volume 1586.1(4)
_computing_cell_refinement 'Bruker SMART'
_computing_data_collection 'Bruker SMART'
_computing_data_reduction 'Bruker SAINT'
_computing_molecular_graphics 'Bruker SHELXTL'
_computing_publication_material 'Bruker SHELXTL'
_computing_structure_refinement 'SHELXL-97 (Sheldrick, 1997)'
_computing_structure_solution 'SHELXS-97 (Sheldrick, 1990)'
_diffrn_ambient_temperature 100(2)
_diffrn_measured_fraction_theta_full 0.998
_diffrn_measured_fraction_theta_max 0.998
_diffrn_measurement_device_type 'CCD area detector'
_diffrn_measurement_method 'phi and omega scans'
_diffrn_radiation_monochromator graphite
_diffrn_radiation_source 'fine-focus sealed tube'
_diffrn_radiation_type MoK\a
_diffrn_radiation_wavelength 0.71073
_diffrn_reflns_av_R_equivalents 0.0402
_diffrn_reflns_av_sigmaI/netI 0.0524
_diffrn_reflns_limit_h_max 11
_diffrn_reflns_limit_h_min -11
_diffrn_reflns_limit_k_max 11
_diffrn_reflns_limit_k_min -9
_diffrn_reflns_limit_l_max 19
_diffrn_reflns_limit_l_min -19
_diffrn_reflns_number 7808
_diffrn_reflns_theta_full 24.99
_diffrn_reflns_theta_max 24.99
_diffrn_reflns_theta_min 2.38
_exptl_absorpt_coefficient_mu 2.089
_exptl_absorpt_correction_T_max 0.715
_exptl_absorpt_correction_T_min 0.485
_exptl_absorpt_correction_type multi-scan
_exptl_absorpt_process_details '(SADABS; Bruker, 2000)'
_exptl_crystal_colour orange
_exptl_crystal_density_diffrn 1.421
_exptl_crystal_density_method 'not measured'
_exptl_crystal_description Block
_exptl_crystal_F_000 704.0
_exptl_crystal_size_max 0.504
_exptl_crystal_size_mid 0.291
_exptl_crystal_size_min 0.162
_refine_diff_density_max 0.554
_refine_diff_density_min -0.375
_refine_diff_density_rms 0.083
_refine_ls_abs_structure_details 'Flack H D (1983), Acta Cryst. A39, 876-881'
_refine_ls_abs_structure_Flack 0.002(14)
_refine_ls_extinction_method none
_refine_ls_goodness_of_fit_ref 1.082
_refine_ls_hydrogen_treatment constr
_refine_ls_matrix_type full
_refine_ls_number_parameters 178
_refine_ls_number_reflns 1618
_refine_ls_number_restraints 0
_refine_ls_restrained_S_all 1.082
_refine_ls_R_factor_all 0.0379
_refine_ls_R_factor_gt 0.0341
_refine_ls_shift/su_max 0.000
_refine_ls_shift/su_mean 0.000
_refine_ls_structure_factor_coef Fsqd
_refine_ls_weighting_details 'calc w=1/[\s^2^(Fo^2^)+(0.0398P)^2^+0.0000P] where P=(Fo^2^+2Fc^2^)/3'
_refine_ls_weighting_scheme calc
_refine_ls_wR_factor_gt 0.0797
_refine_ls_wR_factor_ref 0.0808
_reflns_number_gt 1614
_reflns_number_total 1618
_reflns_threshold_expression >2sigma(I)
_cod_data_source_file om200035z_si_002.cif
_cod_data_source_block 5
_cod_depositor_comments
;
The following automatic conversions were performed:

'_symmetry_cell_setting' value 'Orthorhombic' changed to
'orthorhombic' according to
/home/saulius/struct/CIF-dictionaries/cif_core.dic dictionary named
'cif_core.dic' version 2.4.1 from 2010-06-29.

Automatic conversion script
Id: cif_fix_values 1715 2011-07-08 13:25:40Z adriana 
;
_cod_database_code 4064307

loop_
_symmetry_equiv_pos_as_xyz
'x, y, z'
'-x+1/2, -y, z+1/2'
'-x, y+1/2, -z+1/2'
'x+1/2, -y+1/2, -z'

loop_
_atom_site_label
_atom_site_type_symbol
_atom_site_fract_x
_atom_site_fract_y
_atom_site_fract_z
_atom_site_U_iso_or_equiv
_atom_site_adp_type
_atom_site_occupancy
_atom_site_symmetry_multiplicity
_atom_site_calc_flag
_atom_site_refinement_flags
Ge1 Ge 0.37607(4) -0.09580(4) 0.06843(2) 0.01695(13) Uani 1 1 d .
C1 C 0.3278(3) 0.1154(4) 0.1740(2) 0.0122(8) Uani 1 1 d .
C2 C 0.3076(4) 0.1732(4) 0.2505(2) 0.0160(9) Uani 1 1 d .
H2 H 0.2694 0.1148 0.2880 0.019 Uiso 1 1 calc R
C3 C 0.3338(3) 0.2997(4) 0.2797(2) 0.0184(10) Uani 1 1 d .
H3 H 0.3108 0.3126 0.3333 0.022 Uiso 1 1 calc R
C4 C 0.3894(4) 0.4101(4) 0.2413(2) 0.0200(8) Uani 1 1 d .
H4 H 0.3838 0.4920 0.2676 0.024 Uiso 1 1 calc R
C5 C 0.4525(3) 0.4086(5) 0.1669(2) 0.0176(8) Uani 1 1 d .
H5 H 0.4811 0.4917 0.1478 0.021 Uiso 1 1 calc R
C6 C 0.4797(3) 0.3014(4) 0.1164(2) 0.0132(8) Uani 1 1 d .
H6 H 0.5357 0.3229 0.0727 0.016 Uiso 1 1 calc R
C7 C 0.4383(3) 0.1660(4) 0.1190(2) 0.0132(8) Uani 1 1 d .
C8 C 0.1449(4) -0.0643(4) 0.1900(2) 0.0151(8) Uani 1 1 d .
C9 C 0.0736(4) -0.1502(5) 0.1270(2) 0.0252(10) Uani 1 1 d .
H9A H 0.0371 -0.0939 0.0853 0.038 Uiso 1 1 calc R
H9B H -0.0022 -0.1994 0.1511 0.038 Uiso 1 1 calc R
H9C H 0.1407 -0.2117 0.1047 0.038 Uiso 1 1 calc R
C10 C 0.1986(4) -0.1546(4) 0.2572(3) 0.0269(11) Uani 1 1 d .
H10A H 0.2636 -0.2187 0.2357 0.040 Uiso 1 1 calc R
H10B H 0.1206 -0.2007 0.2812 0.040 Uiso 1 1 calc R
H10C H 0.2451 -0.1011 0.2969 0.040 Uiso 1 1 calc R
C11 C 0.0320(4) 0.0345(4) 0.2201(3) 0.0217(10) Uani 1 1 d .
H11A H 0.0633 0.0751 0.2690 0.033 Uiso 1 1 calc R
H11B H -0.0543 -0.0129 0.2295 0.033 Uiso 1 1 calc R
H11C H 0.0168 0.1026 0.1805 0.033 Uiso 1 1 calc R
C12 C 0.6109(3) 0.0877(4) 0.0141(2) 0.0151(8) Uani 1 1 d .
C13 C 0.6426(4) -0.0512(4) -0.0205(2) 0.0205(9) Uani 1 1 d .
H13A H 0.6571 -0.1136 0.0224 0.031 Uiso 1 1 calc R
H13B H 0.7258 -0.0467 -0.0530 0.031 Uiso 1 1 calc R
H13C H 0.5646 -0.0802 -0.0527 0.031 Uiso 1 1 calc R
C14 C 0.7412(3) 0.1327(4) 0.0610(2) 0.0195(9) Uani 1 1 d .
H14A H 0.7308 0.2248 0.0762 0.029 Uiso 1 1 calc R
H14B H 0.8233 0.1229 0.0280 0.029 Uiso 1 1 calc R
H14C H 0.7511 0.0785 0.1081 0.029 Uiso 1 1 calc R
C15 C 0.5795(4) 0.1800(4) -0.0562(2) 0.0178(9) Uani 1 1 d .
H15A H 0.4880 0.1598 -0.0773 0.027 Uiso 1 1 calc R
H15B H 0.6490 0.1671 -0.0971 0.027 Uiso 1 1 calc R
H15C H 0.5816 0.2714 -0.0384 0.027 Uiso 1 1 calc R
N1 N 0.2661(3) 0.0036(3) 0.14993(19) 0.0128(7) Uani 1 1 d .
N2 N 0.4868(3) 0.0713(3) 0.06941(18) 0.0111(7) Uani 1 1 d .
Cl1 Cl 0.24236(10) -0.03761(11) -0.04548(6) 0.0225(2) Uani 1 1 d .

loop_
_atom_site_aniso_label
_atom_site_aniso_U_11
_atom_site_aniso_U_22
_atom_site_aniso_U_33
_atom_site_aniso_U_23
_atom_site_aniso_U_13
_atom_site_aniso_U_12
Ge1 0.01792(18) 0.0148(2) 0.0182(2) -0.00134(19) 0.00031(17) -0.00035(18)
C1 0.0123(15) 0.012(2) 0.013(2) 0.0018(18) -0.0035(13) 0.0041(15)
C2 0.0132(17) 0.021(2) 0.014(2) 0.0044(19) -0.0019(15) 0.0003(17)
C3 0.0119(17) 0.033(3) 0.011(2) -0.0088(19) -0.0003(14) -0.0012(16)
C4 0.0153(16) 0.020(2) 0.024(2) -0.009(2) -0.0006(16) -0.003(2)
C5 0.0132(16) 0.016(2) 0.024(2) -0.004(2) -0.0051(14) -0.0019(18)
C6 0.0099(16) 0.017(2) 0.013(2) 0.0019(17) -0.0012(14) -0.0017(15)
C7 0.0115(16) 0.015(2) 0.013(2) 0.0031(18) -0.0055(14) 0.0006(16)
C8 0.0182(18) 0.012(2) 0.0152(19) 0.0026(16) 0.0018(15) -0.0001(16)
C9 0.025(2) 0.025(3) 0.025(3) -0.001(2) 0.0038(17) -0.0109(18)
C10 0.022(2) 0.021(3) 0.037(3) 0.008(2) 0.0026(19) -0.0038(19)
C11 0.0145(18) 0.022(2) 0.029(3) -0.003(2) 0.0054(16) -0.0029(17)
C12 0.0142(16) 0.018(2) 0.0135(18) -0.0033(17) 0.0034(14) -0.0040(19)
C13 0.0197(18) 0.022(2) 0.020(2) -0.0018(18) 0.0061(16) -0.0004(18)
C14 0.0141(16) 0.025(3) 0.020(2) -0.0007(19) 0.0032(17) 0.0015(16)
C15 0.0192(18) 0.020(2) 0.014(2) -0.0034(19) 0.0036(15) -0.0010(15)
N1 0.0129(14) 0.0136(19) 0.0119(16) -0.0019(14) 0.0039(12) -0.0009(13)
N2 0.0119(12) 0.0116(18) 0.0097(15) -0.0028(15) 0.0005(12) -0.0022(12)
Cl1 0.0234(4) 0.0281(6) 0.0159(5) -0.0010(4) -0.0052(4) -0.0033(4)

loop_
_atom_type_symbol
_atom_type_description
_atom_type_scat_dispersion_real
_atom_type_scat_dispersion_imag
_atom_type_scat_source
C C 0.0033 0.0016 'International Tables Vol C Tables 4.2.6.8 and 6.1.1.4'
H H 0.0000 0.0000 'International Tables Vol C Tables 4.2.6.8 and 6.1.1.4'
N N 0.0061 0.0033 'International Tables Vol C Tables 4.2.6.8 and 6.1.1.4'
Cl Cl 0.1484 0.1585 'International Tables Vol C Tables 4.2.6.8 and 6.1.1.4'
Ge Ge 0.1547 1.8001 'International Tables Vol C Tables 4.2.6.8 and 6.1.1.4'

loop_
_geom_angle_atom_site_label_1
_geom_angle_atom_site_label_2
_geom_angle_atom_site_label_3
_geom_angle
N2 Ge1 N1 81.47(12)
N2 Ge1 Cl1 94.91(9)
N1 Ge1 Cl1 98.46(10)
N1 C1 C2 123.9(3)
N1 C1 C7 114.3(3)
C2 C1 C7 121.1(3)
C3 C2 C1 132.0(4)
C3 C2 H2 114.0
C1 C2 H2 114.0
C2 C3 C4 129.5(4)
C2 C3 H3 115.2
C4 C3 H3 115.2
C5 C4 C3 125.2(4)
C5 C4 H4 117.4
C3 C4 H4 117.4
C4 C5 C6 129.6(4)
C4 C5 H5 115.2
C6 C5 H5 115.2
C5 C6 C7 132.1(4)
C5 C6 H6 113.9
C7 C6 H6 113.9
N2 C7 C6 124.3(3)
N2 C7 C1 112.7(3)
C6 C7 C1 122.9(4)
N1 C8 C9 106.9(3)
N1 C8 C10 109.9(3)
C9 C8 C10 109.0(3)
N1 C8 C11 113.1(3)
C9 C8 C11 106.1(3)
C10 C8 C11 111.7(3)
C8 C9 H9A 109.5
C8 C9 H9B 109.5
H9A C9 H9B 109.5
C8 C9 H9C 109.5
H9A C9 H9C 109.5
H9B C9 H9C 109.5
C8 C10 H10A 109.5
C8 C10 H10B 109.5
H10A C10 H10B 109.5
C8 C10 H10C 109.5
H10A C10 H10C 109.5
H10B C10 H10C 109.5
C8 C11 H11A 109.5
C8 C11 H11B 109.5
H11A C11 H11B 109.5
C8 C11 H11C 109.5
H11A C11 H11C 109.5
H11B C11 H11C 109.5
N2 C12 C15 112.6(3)
N2 C12 C14 110.5(3)
C15 C12 C14 112.0(3)
N2 C12 C13 106.7(3)
C15 C12 C13 107.2(3)
C14 C12 C13 107.5(3)
C12 C13 H13A 109.5
C12 C13 H13B 109.5
H13A C13 H13B 109.5
C12 C13 H13C 109.5
H13A C13 H13C 109.5
H13B C13 H13C 109.5
C12 C14 H14A 109.5
C12 C14 H14B 109.5
H14A C14 H14B 109.5
C12 C14 H14C 109.5
H14A C14 H14C 109.5
H14B C14 H14C 109.5
C12 C15 H15A 109.5
C12 C15 H15B 109.5
H15A C15 H15B 109.5
C12 C15 H15C 109.5
H15A C15 H15C 109.5
H15B C15 H15C 109.5
C1 N1 C8 126.0(3)
C1 N1 Ge1 113.4(2)
C8 N1 Ge1 119.1(2)
C7 N2 C12 124.9(3)
C7 N2 Ge1 114.8(2)
C12 N2 Ge1 120.3(2)

loop_
_geom_bond_atom_site_label_1
_geom_bond_atom_site_label_2
_geom_bond_distance
Ge1 N2 1.973(3)
Ge1 N1 1.983(3)
Ge1 Cl1 2.3616(10)
C1 N1 1.323(5)
C1 C2 1.416(5)
C1 C7 1.485(5)
C2 C3 1.377(6)
C2 H2 0.9300
C3 C4 1.381(6)
C3 H3 0.9300
C4 C5 1.381(5)
C4 H4 0.9300
C5 C6 1.387(6)
C5 H5 0.9300
C6 C7 1.408(6)
C6 H6 0.9300
C7 N2 1.339(5)
C8 N1 1.495(5)
C8 C9 1.518(5)
C8 C10 1.528(5)
C8 C11 1.541(5)
C9 H9A 0.9600
C9 H9B 0.9600
C9 H9C 0.9600
C10 H10A 0.9600
C10 H10B 0.9600
C10 H10C 0.9600
C11 H11A 0.9600
C11 H11B 0.9600
C11 H11C 0.9600
C12 N2 1.507(4)
C12 C15 1.523(5)
C12 C14 1.532(5)
C12 C13 1.532(5)
C13 H13A 0.9600
C13 H13B 0.9600
C13 H13C 0.9600
C14 H14A 0.9600
C14 H14B 0.9600
C14 H14C 0.9600
C15 H15A 0.9600
C15 H15B 0.9600
C15 H15C 0.9600

loop_
_geom_torsion_atom_site_label_1
_geom_torsion_atom_site_label_2
_geom_torsion_atom_site_label_3
_geom_torsion_atom_site_label_4
_geom_torsion
N1 C1 C2 C3 -162.6(4)
C7 C1 C2 C3 27.0(6)
C1 C2 C3 C4 0.0(7)
C2 C3 C4 C5 -11.5(6)
C3 C4 C5 C6 -2.8(6)
C4 C5 C6 C7 9.0(6)
C5 C6 C7 N2 -172.4(3)
C5 C6 C7 C1 12.0(6)
N1 C1 C7 N2 -19.8(4)
C2 C1 C7 N2 151.4(3)
N1 C1 C7 C6 156.2(3)
C2 C1 C7 C6 -32.5(5)
C2 C1 N1 C8 13.7(5)
C7 C1 N1 C8 -175.3(3)
C2 C1 N1 Ge1 -152.3(3)
C7 C1 N1 Ge1 18.7(4)
C9 C8 N1 C1 157.4(4)
C10 C8 N1 C1 -84.5(4)
C11 C8 N1 C1 41.1(5)
C9 C8 N1 Ge1 -37.3(4)
C10 C8 N1 Ge1 80.8(4)
C11 C8 N1 Ge1 -153.7(3)
N2 Ge1 N1 C1 -10.1(3)
Cl1 Ge1 N1 C1 -103.9(2)
N2 Ge1 N1 C8 -177.2(3)
Cl1 Ge1 N1 C8 89.1(2)
C6 C7 N2 C12 12.0(5)
C1 C7 N2 C12 -172.0(3)
C6 C7 N2 Ge1 -164.9(3)
C1 C7 N2 Ge1 11.1(4)
C15 C12 N2 C7 -71.6(4)
C14 C12 N2 C7 54.5(5)
C13 C12 N2 C7 171.1(3)
C15 C12 N2 Ge1 105.1(3)
C14 C12 N2 Ge1 -128.8(3)
C13 C12 N2 Ge1 -12.2(4)
N1 Ge1 N2 C7 -1.2(3)
Cl1 Ge1 N2 C7 96.6(2)
N1 Ge1 N2 C12 -178.3(3)
Cl1 Ge1 N2 C12 -80.4(2)
